data_2101514
loop_
_publ_author_name
'Srikanth, V.'
'Idink, H.'
'White, W. B.'
'Subbarao, E. C.'
'Rajagopal, H.'
'Sequeira, A.'

_publ_section_title
;
 Cation disorder in ferroelectric PbBi~2~Nb~2~O~9~
;
_journal_issue 3
_journal_name_full 'Acta Crystallographica Section B'
_journal_page_first 432
_journal_page_last 439
_journal_paper_doi 10.1107/S0108768195015072
_journal_volume 52
_journal_year 1996
_chemical_formula_sum 'Bi2 Nb2 O9 Pb'
_space_group_crystal_system orthorhombic
_space_group_IT_number 36
_space_group_name_Hall 'A -2 2a'
_space_group_name_H-M_alt 'A 21 a m'
_cell_angle_alpha 90
_cell_angle_beta 90
_cell_angle_gamma 90
_cell_formula_units_Z 4
_cell_length_a 5.503(4)
_cell_length_b 5.495(4)
_cell_length_c 25.531(5)
_cell_volume 772.0(8)
_diffrn_radiation_probe neutron
_diffrn_radiation_type neutron
_diffrn_radiation_wavelength 1.216
_cod_data_source_file br0024.cif
_cod_data_source_block br0024a
_cod_depositor_comments
;
 Changing the space group from 'P -2 2a' to 'A -2 2a' after consulting
 the original publication. All related space group information was changed
 accordingly.

 Antanas Vaitkus,
 2017-07-05
;
_cod_original_formula_sum 'Bi2 Nb2 O9 Pb1'
_cod_database_code 2101514

loop_
_space_group_symop_id
_space_group_symop_operation_xyz
1 x,y,z
2 x,y,-z
3 x+1/2,-y,-z
4 x+1/2,-y,z
5 x,y+1/2,z+1/2
6 x,y+1/2,-z+1/2
7 x+1/2,-y+1/2,-z+1/2
8 x+1/2,-y+1/2,z+1/2

loop_
_atom_site_label
_atom_site_fract_x
_atom_site_fract_y
_atom_site_fract_z
Pb/Bi 0.25 0.269(3) .50
Bi/Pb 0.265(7) .746(3) .2010(2)
Nb 0.280(5) 0.748(3) 0.4114(2)
O(1) 0.321(7) 0.205(6) 0.0
O(2) 0.305(4) 0.282(4) 0.1592(2)
O(3) 0.531(6) 0.498(2) 0.2467(5)
O(4) 0.524(6) 0.0314(19) 0.5723(3)
O(5) 0.591(6) 0.548(2) 0.5833(3)
